data_7041097
loop_
_publ_author_name
'Saini, Anoop Kumar'
'Kumari, Pratibha'
'Sharma, Vinay'
'Mathur, Pradeep'
'Mobin, Shaikh M.'

_publ_section_title
;
 Varying structural motifs in the salen based metal complexes of Co(ii),
 Ni(ii) and Cu(ii): synthesis, crystal structures, molecular dynamics and
 biological activities.
;
_journal_issue 47
_journal_name_full 'Dalton transactions (Cambridge, England : 2003)'
_journal_page_first 19096
_journal_page_last 19108
_journal_paper_doi 10.1039/c6dt03573f
_journal_volume 45
_journal_year 2016
_chemical_formula_sum 'C37 H42 Cl3 N3 Ni O2'
_chemical_formula_weight 725.79
_space_group_crystal_system monoclinic
_space_group_IT_number 14
_space_group_name_Hall '-P 2yn'
_space_group_name_H-M_alt 'P 1 21/n 1'
_symmetry_space_group_name_Hall '-P 2yn'
_symmetry_space_group_name_H-M 'P 1 21/n 1'
_atom_sites_solution_hydrogens mixed
_audit_creation_method SHELXL-2014/7
_audit_update_record
;
2016-09-07 deposited with the CCDC.
2016-11-04 downloaded from the CCDC.
;
_cell_angle_alpha 90
_cell_angle_beta 98.954(7)
_cell_angle_gamma 90
_cell_formula_units_Z 4
_cell_length_a 12.7707(10)
_cell_length_b 9.6844(8)
_cell_length_c 29.680(2)
_cell_measurement_reflns_used 3982
_cell_measurement_temperature 293(2)
_cell_measurement_theta_max 22.4950
_cell_measurement_theta_min 3.6150
_cell_volume 3626.0(5)
_computing_cell_refinement 'CrysAlis RED, Oxford Diffraction Ltd.,'
_computing_data_collection 'CrysAlis CCD, Oxford Diffraction Ltd.,'
_computing_data_reduction 'CrysAlis RED, Oxford Diffraction Ltd.,'
_computing_molecular_graphics Ortep3
_computing_publication_material Shelx97
_computing_structure_refinement 'SHELXL-2014/7 (Sheldrick, 2014)'
_computing_structure_solution 'SHELXS-97 (Sheldrick, 1997)'
_diffrn_ambient_temperature 293(2)
_diffrn_detector_area_resol_mean 15.9948
_diffrn_measured_fraction_theta_full 0.998
_diffrn_measured_fraction_theta_max 0.998
_diffrn_measurement_device_type 'OXFORD DIFFRACTION SUPER NOVA'
_diffrn_measurement_method \w/q-scan
_diffrn_radiation_monochromator graphite
_diffrn_radiation_source 'Micro-Focus (Mo) X-ray Source'
_diffrn_radiation_type MoK\a
_diffrn_radiation_wavelength 0.71073
_diffrn_reflns_av_R_equivalents 0.0927
_diffrn_reflns_av_unetI/netI 0.0774
_diffrn_reflns_Laue_measured_fraction_full 0.998
_diffrn_reflns_Laue_measured_fraction_max 0.998
_diffrn_reflns_limit_h_max 14
_diffrn_reflns_limit_h_min -15
_diffrn_reflns_limit_k_max 11
_diffrn_reflns_limit_k_min -11
_diffrn_reflns_limit_l_max 35
_diffrn_reflns_limit_l_min -35
_diffrn_reflns_number 28674
_diffrn_reflns_point_group_measured_fraction_full 0.998
_diffrn_reflns_point_group_measured_fraction_max 0.998
_diffrn_reflns_theta_full 24.998
_diffrn_reflns_theta_max 24.998
_diffrn_reflns_theta_min 3.108
_exptl_absorpt_coefficient_mu 0.792
_exptl_absorpt_correction_T_max 1.00000
_exptl_absorpt_correction_T_min 0.53658
_exptl_absorpt_correction_type multi-scan
_exptl_absorpt_process_details
;
CrysAlisPro, Agilent Technologies,
Version 1.171.36.32 (release 02-08-2013 CrysAlis171 .NET)
(compiled Aug  2 2013,16:46:58)
Empirical absorption correction using spherical harmonics,
 implemented in SCALE3 ABSPACK scaling algorithm.
;
_exptl_crystal_colour 'LIHT GREEN'
_exptl_crystal_density_diffrn 1.330
_exptl_crystal_density_method 'not measured'
_exptl_crystal_description BLOCK
_exptl_crystal_F_000 1520
_exptl_crystal_size_max 0.210
_exptl_crystal_size_mid 0.180
_exptl_crystal_size_min 0.130
_refine_diff_density_max 0.600
_refine_diff_density_min -0.461
_refine_diff_density_rms 0.079
_refine_ls_extinction_method none
_refine_ls_goodness_of_fit_ref 1.106
_refine_ls_hydrogen_treatment mixed
_refine_ls_matrix_type full
_refine_ls_number_parameters 425
_refine_ls_number_reflns 6372
_refine_ls_number_restraints 0
_refine_ls_restrained_S_all 1.106
_refine_ls_R_factor_all 0.1268
_refine_ls_R_factor_gt 0.0916
_refine_ls_shift/su_max 0.000
_refine_ls_shift/su_mean 0.000
_refine_ls_structure_factor_coef Fsqd
_refine_ls_weighting_details 'w=1/[\s^2^(Fo^2^)+(0.0786P)^2^+12.9121P] where P=(Fo^2^+2Fc^2^)/3'
_refine_ls_weighting_scheme calc
_refine_ls_wR_factor_gt 0.2318
_refine_ls_wR_factor_ref 0.2512
_reflns_Friedel_coverage 0.000
_reflns_number_gt 4265
_reflns_number_total 6372
_reflns_threshold_expression 'I > 2\s(I)'
_cod_data_source_file c6dt03573f2.cif
_cod_data_source_block 2
_cod_depositor_comments 'Adding full bibliography for 7041094--7041097.cif.'
_cod_database_code 7041097
_shelx_shelxl_version_number 2014/7
_shelx_space_group_comment
;
The symmetry employed for this shelxl refinement is uniquely defined
by the following loop, which should always be used as a source of
symmetry information in preference to the above space-group names.
They are only intended as comments.
;
_shelx_estimated_absorpt_t_min 0.851
_shelx_estimated_absorpt_t_max 0.904

loop_
_space_group_symop_operation_xyz
'x, y, z'
'-x+1/2, y+1/2, -z+1/2'
'-x, -y, -z'
'x-1/2, -y-1/2, z-1/2'

loop_
_atom_site_label
_atom_site_type_symbol
_atom_site_fract_x
_atom_site_fract_y
_atom_site_fract_z
_atom_site_U_iso_or_equiv
_atom_site_adp_type
_atom_site_occupancy
_atom_site_site_symmetry_order
_atom_site_calc_flag
_atom_site_refinement_flags_posn
_atom_site_refinement_flags_adp
Ni1 Ni 0.65586(8) 0.96104(10) 0.39690(3) 0.0547(3) Uani 1 1 d . .
Cl2 Cl 0.5228(2) 1.1163(2) 0.37928(8) 0.0781(7) Uani 1 1 d . .
Cl3 Cl 0.7448(2) 0.9119(3) 0.33883(8) 0.0805(7) Uani 1 1 d . .
Cl4 Cl 0.76297(19) 1.0040(3) 0.46283(9) 0.1000(10) Uani 1 1 d . .
O1 O 0.5907(4) 0.7781(5) 0.40106(17) 0.0565(13) Uani 1 1 d . .
O2 O 0.4849(5) 0.2010(7) 0.16277(17) 0.0710(16) Uani 1 1 d . .
N1 N 0.6177(4) 0.5386(6) 0.36771(18) 0.0447(13) Uani 1 1 d . .
H1N H 0.6350 0.6245 0.3686 0.054 Uiso 1 1 calc R U
N2 N 0.5988(4) 0.2112(6) 0.24293(18) 0.0444(13) Uani 1 1 d . .
H2N H 0.5994 0.2330 0.2149 0.053 Uiso 1 1 calc R U
C1 C 0.5212(5) 0.7261(7) 0.4236(2) 0.0475(17) Uani 1 1 d . .
C2 C 0.4703(7) 0.8136(9) 0.4530(3) 0.063(2) Uani 1 1 d . .
H2 H 0.4865 0.9072 0.4552 0.075 Uiso 1 1 calc R U
C3 C 0.4002(6) 0.7606(9) 0.4771(3) 0.063(2) Uani 1 1 d . .
H3 H 0.3704 0.8183 0.4967 0.076 Uiso 1 1 calc R U
C4 C 0.3687(5) 0.6186(9) 0.4741(2) 0.0541(19) Uani 1 1 d . .
C5 C 0.2937(7) 0.5641(12) 0.4995(3) 0.078(3) Uani 1 1 d . .
H5 H 0.2619 0.6229 0.5181 0.093 Uiso 1 1 calc R U
C6 C 0.2663(7) 0.4285(13) 0.4975(3) 0.081(3) Uani 1 1 d . .
H6 H 0.2149 0.3955 0.5138 0.098 Uiso 1 1 calc R U
C7 C 0.3157(6) 0.3413(10) 0.4713(3) 0.070(2) Uani 1 1 d . .
H7 H 0.2985 0.2480 0.4705 0.083 Uiso 1 1 calc R U
C8 C 0.3899(6) 0.3873(8) 0.4460(2) 0.0540(18) Uani 1 1 d . .
H8 H 0.4218 0.3252 0.4285 0.065 Uiso 1 1 calc R U
C9 C 0.4179(5) 0.5278(8) 0.4463(2) 0.0456(16) Uani 1 1 d . .
C10 C 0.4954(5) 0.5853(7) 0.4202(2) 0.0397(14) Uani 1 1 d . .
C11 C 0.5472(5) 0.4992(7) 0.3927(2) 0.0404(15) Uani 1 1 d . .
H11 H 0.5300 0.4059 0.3922 0.048 Uiso 1 1 calc R U
C12 C 0.6678(5) 0.4503(6) 0.3393(2) 0.0381(14) Uani 1 1 d . .
C13 C 0.7790(5) 0.4383(7) 0.3481(2) 0.0448(16) Uani 1 1 d . .
C14 C 0.8261(5) 0.3525(7) 0.3202(2) 0.0454(16) Uani 1 1 d . .
H14 H 0.8997 0.3462 0.3251 0.054 Uiso 1 1 calc R U
C15 C 0.7703(5) 0.2754(6) 0.2854(2) 0.0398(14) Uani 1 1 d . .
C16 C 0.6618(5) 0.2898(6) 0.2778(2) 0.0386(14) Uani 1 1 d . .
C17 C 0.6077(5) 0.3774(6) 0.3038(2) 0.0389(14) Uani 1 1 d . .
C18 C 0.8431(6) 0.5176(9) 0.3864(3) 0.068(2) Uani 1 1 d . .
H18A H 0.9168 0.4953 0.3878 0.102 Uiso 1 1 calc R U
H18B H 0.8204 0.4933 0.4147 0.102 Uiso 1 1 calc R U
H18C H 0.8330 0.6148 0.3811 0.102 Uiso 1 1 calc R U
C19 C 0.8256(6) 0.1774(8) 0.2576(2) 0.0537(18) Uani 1 1 d . .
H19A H 0.9007 0.1828 0.2673 0.080 Uiso 1 1 calc R U
H19B H 0.8094 0.2019 0.2259 0.080 Uiso 1 1 calc R U
H19C H 0.8018 0.0849 0.2617 0.080 Uiso 1 1 calc R U
C20 C 0.4892(5) 0.3969(8) 0.2920(3) 0.0578(19) Uani 1 1 d . .
H20A H 0.4707 0.4143 0.2599 0.087 Uiso 1 1 calc R U
H20B H 0.4678 0.4739 0.3088 0.087 Uiso 1 1 calc R U
H20C H 0.4538 0.3149 0.2999 0.087 Uiso 1 1 calc R U
C21 C 0.5407(5) 0.1080(7) 0.2520(2) 0.0447(16) Uani 1 1 d . .
H21 H 0.5498 0.0774 0.2820 0.054 Uiso 1 1 calc R U
C22 C 0.4649(5) 0.0378(7) 0.2204(2) 0.0458(16) Uani 1 1 d . .
C23 C 0.4376(6) 0.0960(9) 0.1757(3) 0.0549(19) Uani 1 1 d . .
C24 C 0.3545(7) 0.0255(11) 0.1458(3) 0.073(2) Uani 1 1 d . .
H24 H 0.3350 0.0577 0.1162 0.087 Uiso 1 1 calc R U
C25 C 0.3048(6) -0.0848(10) 0.1595(3) 0.070(2) Uani 1 1 d . .
H25 H 0.2513 -0.1254 0.1389 0.084 Uiso 1 1 calc R U
C26 C 0.3291(5) -0.1428(8) 0.2034(3) 0.057(2) Uani 1 1 d . .
C27 C 0.2755(6) -0.2596(9) 0.2168(4) 0.073(3) Uani 1 1 d . .
H27 H 0.2228 -0.3008 0.1960 0.088 Uiso 1 1 calc R U
C28 C 0.2989(7) -0.3134(9) 0.2594(4) 0.075(3) Uani 1 1 d . .
H28 H 0.2624 -0.3900 0.2677 0.090 Uiso 1 1 calc R U
C29 C 0.3778(7) -0.2528(9) 0.2903(3) 0.070(2) Uani 1 1 d . .
H29 H 0.3938 -0.2886 0.3196 0.084 Uiso 1 1 calc R U
C30 C 0.4333(6) -0.1393(8) 0.2780(3) 0.0579(19) Uani 1 1 d . .
H30 H 0.4870 -0.1013 0.2991 0.069 Uiso 1 1 calc R U
C31 C 0.4102(5) -0.0817(7) 0.2351(2) 0.0440(16) Uani 1 1 d . .
N111 N 0.4318(6) 0.4141(10) 0.1017(3) 0.081(2) Uani 1 1 d . .
C111 C 0.4698(14) 0.6636(16) 0.0897(6) 0.168(7) Uani 1 1 d . .
H11A H 0.4706 0.6386 0.0585 0.252 Uiso 1 1 calc R U
H11B H 0.5254 0.7289 0.0993 0.252 Uiso 1 1 calc R U
H11C H 0.4026 0.7044 0.0926 0.252 Uiso 1 1 calc R U
C222 C 0.4869(10) 0.5354(15) 0.1195(5) 0.133(5) Uani 1 1 d . .
H22A H 0.5621 0.5150 0.1250 0.160 Uiso 1 1 calc R U
H22B H 0.4656 0.5565 0.1487 0.160 Uiso 1 1 calc R U
C333 C 0.3197(10) 0.414(2) 0.0898(6) 0.164(7) Uani 1 1 d . .
H33A H 0.2963 0.3281 0.0750 0.197 Uiso 1 1 calc R U
H33B H 0.2980 0.4892 0.0687 0.197 Uiso 1 1 calc R U
C444 C 0.2702(13) 0.433(2) 0.1322(6) 0.183(8) Uani 1 1 d . .
H44A H 0.2847 0.3528 0.1513 0.274 Uiso 1 1 calc R U
H44B H 0.1949 0.4434 0.1239 0.274 Uiso 1 1 calc R U
H44C H 0.2993 0.5131 0.1484 0.274 Uiso 1 1 calc R U
C555 C 0.472(2) 0.370(2) 0.0582(6) 0.221(12) Uani 1 1 d . .
H55A H 0.4319 0.4254 0.0342 0.265 Uiso 1 1 calc R U
H55B H 0.5442 0.4033 0.0615 0.265 Uiso 1 1 calc R U
C666 C 0.4742(10) 0.2482(16) 0.0412(4) 0.120(5) Uani 1 1 d . .
H66A H 0.5442 0.2294 0.0347 0.179 Uiso 1 1 calc R U
H66B H 0.4242 0.2425 0.0136 0.179 Uiso 1 1 calc R U
H66C H 0.4562 0.1817 0.0627 0.179 Uiso 1 1 calc R U
H111 H 0.443(5) 0.338(8) 0.121(3) 0.05(2) Uiso 1 1 d . .

loop_
_atom_site_aniso_label
_atom_site_aniso_U_11
_atom_site_aniso_U_22
_atom_site_aniso_U_33
_atom_site_aniso_U_23
_atom_site_aniso_U_13
_atom_site_aniso_U_12
Ni1 0.0684(6) 0.0412(6) 0.0548(6) -0.0114(4) 0.0102(5) -0.0012(5)
Cl2 0.0983(16) 0.0451(12) 0.0932(16) 0.0096(11) 0.0228(13) 0.0199(11)
Cl3 0.0981(16) 0.0861(17) 0.0643(13) -0.0157(11) 0.0347(12) -0.0143(13)
Cl4 0.0738(14) 0.146(3) 0.0752(15) -0.0535(16) -0.0054(12) 0.0156(15)
O1 0.076(3) 0.031(3) 0.068(3) -0.006(2) 0.031(3) -0.002(2)
O2 0.079(4) 0.085(4) 0.047(3) 0.011(3) 0.004(3) -0.014(3)
N1 0.053(3) 0.033(3) 0.052(3) -0.005(2) 0.018(3) -0.006(3)
N2 0.053(3) 0.042(3) 0.039(3) -0.001(2) 0.008(2) -0.004(3)
C1 0.056(4) 0.043(4) 0.044(4) -0.001(3) 0.008(3) 0.014(3)
C2 0.078(5) 0.053(5) 0.060(5) -0.003(4) 0.017(4) 0.020(4)
C3 0.070(5) 0.068(6) 0.053(5) -0.003(4) 0.012(4) 0.029(4)
C4 0.043(4) 0.076(6) 0.045(4) 0.007(4) 0.009(3) 0.018(4)
C5 0.063(5) 0.125(9) 0.048(5) 0.005(5) 0.017(4) 0.024(6)
C6 0.058(5) 0.131(10) 0.061(5) 0.016(6) 0.024(4) -0.012(6)
C7 0.063(5) 0.092(7) 0.052(5) 0.010(4) 0.004(4) -0.024(5)
C8 0.055(4) 0.064(5) 0.043(4) 0.003(3) 0.007(3) -0.004(4)
C9 0.037(3) 0.068(5) 0.030(3) 0.003(3) -0.001(3) 0.009(3)
C10 0.042(3) 0.037(4) 0.041(4) 0.001(3) 0.009(3) 0.005(3)
C11 0.041(3) 0.039(4) 0.042(4) -0.002(3) 0.008(3) 0.004(3)
C12 0.045(3) 0.030(3) 0.041(3) -0.002(3) 0.014(3) -0.003(3)
C13 0.051(4) 0.040(4) 0.043(4) -0.002(3) 0.007(3) -0.013(3)
C14 0.041(3) 0.050(4) 0.049(4) -0.003(3) 0.018(3) -0.008(3)
C15 0.050(4) 0.029(3) 0.042(4) 0.000(3) 0.014(3) 0.000(3)
C16 0.052(4) 0.027(3) 0.036(3) 0.004(3) 0.005(3) -0.005(3)
C17 0.047(3) 0.027(3) 0.043(4) 0.001(3) 0.007(3) -0.001(3)
C18 0.055(4) 0.084(6) 0.067(5) -0.035(5) 0.014(4) -0.014(4)
C19 0.063(4) 0.047(4) 0.057(4) -0.011(3) 0.027(4) 0.003(3)
C20 0.052(4) 0.060(5) 0.060(5) -0.012(4) 0.004(3) 0.010(4)
C21 0.048(4) 0.041(4) 0.043(4) -0.004(3) 0.000(3) 0.007(3)
C22 0.044(4) 0.042(4) 0.051(4) -0.010(3) 0.005(3) 0.007(3)
C23 0.053(4) 0.059(5) 0.051(4) -0.007(4) 0.004(3) 0.005(4)
C24 0.072(5) 0.096(7) 0.045(4) -0.012(4) -0.011(4) 0.000(5)
C25 0.053(5) 0.078(7) 0.073(6) -0.025(5) -0.011(4) -0.011(4)
C26 0.041(4) 0.059(5) 0.070(5) -0.018(4) 0.003(4) 0.002(3)
C27 0.042(4) 0.058(6) 0.116(8) -0.030(5) 0.002(5) -0.007(4)
C28 0.059(5) 0.051(5) 0.116(8) 0.007(5) 0.012(5) -0.006(4)
C29 0.069(5) 0.050(5) 0.093(6) 0.009(4) 0.017(5) -0.005(4)
C30 0.054(4) 0.046(5) 0.070(5) -0.001(4) 0.000(4) -0.004(3)
C31 0.035(3) 0.038(4) 0.058(4) -0.012(3) 0.002(3) 0.006(3)
N111 0.079(5) 0.086(6) 0.071(5) 0.021(5) -0.016(4) 0.003(4)
C111 0.191(16) 0.113(13) 0.189(17) 0.012(11) -0.007(13) -0.047(12)
C222 0.103(9) 0.127(12) 0.148(12) 0.015(10) -0.046(9) -0.022(8)
C333 0.089(9) 0.197(18) 0.186(17) 0.059(14) -0.041(10) -0.041(10)
C444 0.166(16) 0.21(2) 0.177(17) -0.038(15) 0.053(14) 0.050(14)
C555 0.40(4) 0.17(2) 0.093(12) 0.045(12) 0.049(16) 0.08(2)
C666 0.127(10) 0.159(14) 0.072(7) 0.027(8) 0.016(7) 0.059(10)

loop_
_atom_type_symbol
_atom_type_description
_atom_type_scat_dispersion_real
_atom_type_scat_dispersion_imag
_atom_type_scat_source
C C 0.0033 0.0016 'International Tables Vol C Tables 4.2.6.8 and 6.1.1.4'
H H 0.0000 0.0000 'International Tables Vol C Tables 4.2.6.8 and 6.1.1.4'
N N 0.0061 0.0033 'International Tables Vol C Tables 4.2.6.8 and 6.1.1.4'
O O 0.0106 0.0060 'International Tables Vol C Tables 4.2.6.8 and 6.1.1.4'
Cl Cl 0.1484 0.1585 'International Tables Vol C Tables 4.2.6.8 and 6.1.1.4'
Ni Ni 0.3393 1.1124 'International Tables Vol C Tables 4.2.6.8 and 6.1.1.4'

loop_
_geom_angle_atom_site_label_1
_geom_angle_atom_site_label_2
_geom_angle_atom_site_label_3
_geom_angle
O1 Ni1 Cl4 108.56(18)
O1 Ni1 Cl3 97.23(16)
Cl4 Ni1 Cl3 113.19(10)
O1 Ni1 Cl2 107.60(17)
Cl4 Ni1 Cl2 114.26(10)
Cl3 Ni1 Cl2 114.30(10)
C1 O1 Ni1 135.5(4)
C11 N1 C12 125.0(6)
C11 N1 H1N 117.5
C12 N1 H1N 117.5
C21 N2 C16 122.5(6)
C21 N2 H2N 118.8
C16 N2 H2N 118.8
O1 C1 C10 120.9(6)
O1 C1 C2 119.7(7)
C10 C1 C2 119.4(7)
C3 C2 C1 120.2(8)
C3 C2 H2 119.9
C1 C2 H2 119.9
C2 C3 C4 122.8(7)
C2 C3 H3 118.6
C4 C3 H3 118.6
C5 C4 C9 118.6(8)
C5 C4 C3 122.2(8)
C9 C4 C3 119.2(7)
C6 C5 C4 122.1(9)
C6 C5 H5 119.0
C4 C5 H5 119.0
C5 C6 C7 118.9(8)
C5 C6 H6 120.6
C7 C6 H6 120.6
C6 C7 C8 122.0(9)
C6 C7 H7 119.0
C8 C7 H7 119.0
C7 C8 C9 120.4(8)
C7 C8 H8 119.8
C9 C8 H8 119.8
C8 C9 C4 118.0(7)
C8 C9 C10 123.9(6)
C4 C9 C10 118.1(7)
C11 C10 C1 119.5(6)
C11 C10 C9 120.2(6)
C1 C10 C9 120.2(6)
N1 C11 C10 125.8(6)
N1 C11 H11 117.1
C10 C11 H11 117.1
C17 C12 C13 121.3(6)
C17 C12 N1 120.5(5)
C13 C12 N1 118.2(6)
C14 C13 C12 117.4(6)
C14 C13 C18 121.7(6)
C12 C13 C18 120.9(6)
C13 C14 C15 123.6(6)
C13 C14 H14 118.2
C15 C14 H14 118.2
C16 C15 C14 117.2(6)
C16 C15 C19 121.4(6)
C14 C15 C19 121.4(6)
C15 C16 C17 122.9(6)
C15 C16 N2 120.2(6)
C17 C16 N2 116.9(6)
C12 C17 C16 117.5(6)
C12 C17 C20 121.6(6)
C16 C17 C20 120.8(6)
C13 C18 H18A 109.5
C13 C18 H18B 109.5
H18A C18 H18B 109.5
C13 C18 H18C 109.5
H18A C18 H18C 109.5
H18B C18 H18C 109.5
C15 C19 H19A 109.5
C15 C19 H19B 109.5
H19A C19 H19B 109.5
C15 C19 H19C 109.5
H19A C19 H19C 109.5
H19B C19 H19C 109.5
C17 C20 H20A 109.5
C17 C20 H20B 109.5
H20A C20 H20B 109.5
C17 C20 H20C 109.5
H20A C20 H20C 109.5
H20B C20 H20C 109.5
N2 C21 C22 126.0(7)
N2 C21 H21 117.0
C22 C21 H21 117.0
C21 C22 C23 117.9(7)
C21 C22 C31 119.7(6)
C23 C22 C31 122.1(6)
O2 C23 C22 122.3(7)
O2 C23 C24 122.2(7)
C22 C23 C24 115.6(8)
C25 C24 C23 122.0(8)
C25 C24 H24 119.0
C23 C24 H24 119.0
C24 C25 C26 123.5(7)
C24 C25 H25 118.2
C26 C25 H25 118.2
C25 C26 C27 122.3(7)
C25 C26 C31 118.7(8)
C27 C26 C31 119.0(8)
C28 C27 C26 121.6(8)
C28 C27 H27 119.2
C26 C27 H27 119.2
C27 C28 C29 119.2(8)
C27 C28 H28 120.4
C29 C28 H28 120.4
C28 C29 C30 120.8(9)
C28 C29 H29 119.6
C30 C29 H29 119.6
C31 C30 C29 121.2(7)
C31 C30 H30 119.4
C29 C30 H30 119.4
C30 C31 C26 118.2(7)
C30 C31 C22 123.7(6)
C26 C31 C22 118.1(7)
C333 N111 C222 120.6(12)
C333 N111 C555 104.4(13)
C222 N111 C555 109.5(13)
C333 N111 H111 102(4)
C222 N111 H111 114(4)
C555 N111 H111 105(5)
C222 C111 H11A 109.5
C222 C111 H11B 109.5
H11A C111 H11B 109.5
C222 C111 H11C 109.5
H11A C111 H11C 109.5
H11B C111 H11C 109.5
N111 C222 C111 116.1(10)
N111 C222 H22A 108.3
C111 C222 H22A 108.3
N111 C222 H22B 108.3
C111 C222 H22B 108.3
H22A C222 H22B 107.4
N111 C333 C444 109.4(13)
N111 C333 H33A 109.8
C444 C333 H33A 109.8
N111 C333 H33B 109.8
C444 C333 H33B 109.8
H33A C333 H33B 108.2
C333 C444 H44A 109.5
C333 C444 H44B 109.5
H44A C444 H44B 109.5
C333 C444 H44C 109.5
H44A C444 H44C 109.5
H44B C444 H44C 109.5
C666 C555 N111 128.4(18)
C666 C555 H55A 105.2
N111 C555 H55A 105.2
C666 C555 H55B 105.2
N111 C555 H55B 105.2
H55A C555 H55B 105.9
C555 C666 H66A 109.5
C555 C666 H66B 109.5
H66A C666 H66B 109.5
C555 C666 H66C 109.5
H66A C666 H66C 109.5
H66B C666 H66C 109.5

loop_
_geom_bond_atom_site_label_1
_geom_bond_atom_site_label_2
_geom_bond_distance
Ni1 O1 1.969(5)
Ni1 Cl4 2.245(2)
Ni1 Cl3 2.258(2)
Ni1 Cl2 2.268(2)
O1 C1 1.294(8)
O2 C23 1.272(9)
N1 C11 1.308(8)
N1 C12 1.422(8)
N1 H1N 0.8600
N2 C21 1.297(9)
N2 C16 1.428(8)
N2 H2N 0.8600
C1 C10 1.404(9)
C1 C2 1.442(10)
C2 C3 1.332(11)
C2 H2 0.9300
C3 C4 1.432(12)
C3 H3 0.9300
C4 C5 1.410(12)
C4 C9 1.417(10)
C5 C6 1.358(14)
C5 H5 0.9300
C6 C7 1.368(13)
C6 H6 0.9300
C7 C8 1.370(10)
C7 H7 0.9300
C8 C9 1.406(10)
C8 H8 0.9300
C9 C10 1.460(9)
C10 C11 1.402(9)
C11 H11 0.9300
C12 C17 1.395(9)
C12 C13 1.408(9)
C13 C14 1.376(9)
C13 C18 1.504(9)
C14 C15 1.381(9)
C14 H14 0.9300
C15 C16 1.376(9)
C15 C19 1.504(9)
C16 C17 1.399(9)
C17 C20 1.511(9)
C18 H18A 0.9600
C18 H18B 0.9600
C18 H18C 0.9600
C19 H19A 0.9600
C19 H19B 0.9600
C19 H19C 0.9600
C20 H20A 0.9600
C20 H20B 0.9600
C20 H20C 0.9600
C21 C22 1.413(9)
C21 H21 0.9300
C22 C23 1.435(10)
C22 C31 1.453(10)
C23 C24 1.443(11)
C24 C25 1.339(12)
C24 H24 0.9300
C25 C26 1.408(12)
C25 H25 0.9300
C26 C27 1.411(12)
C26 C31 1.416(9)
C27 C28 1.356(13)
C27 H27 0.9300
C28 C29 1.382(12)
C28 H28 0.9300
C29 C30 1.386(11)
C29 H29 0.9300
C30 C31 1.382(10)
C30 H30 0.9300
N111 C333 1.420(14)
N111 C222 1.428(14)
N111 C555 1.52(2)
N111 H111 0.93(8)
C111 C222 1.520(17)
C111 H11A 0.9600
C111 H11B 0.9600
C111 H11C 0.9600
C222 H22A 0.9700
C222 H22B 0.9700
C333 C444 1.50(2)
C333 H33A 0.9700
C333 H33B 0.9700
C444 H44A 0.9600
C444 H44B 0.9600
C444 H44C 0.9600
C555 C666 1.29(2)
C555 H55A 0.9700
C555 H55B 0.9700
C666 H66A 0.9600
C666 H66B 0.9600
C666 H66C 0.9600

loop_
_geom_torsion_atom_site_label_1
_geom_torsion_atom_site_label_2
_geom_torsion_atom_site_label_3
_geom_torsion_atom_site_label_4
_geom_torsion
Ni1 O1 C1 C10 -176.8(5)
Ni1 O1 C1 C2 2.5(10)
O1 C1 C2 C3 -178.7(7)
C10 C1 C2 C3 0.7(11)
C1 C2 C3 C4 -2.4(12)
C2 C3 C4 C5 -179.4(7)
C2 C3 C4 C9 3.6(11)
C9 C4 C5 C6 -1.0(12)
C3 C4 C5 C6 -178.0(8)
C4 C5 C6 C7 2.2(13)
C5 C6 C7 C8 -1.7(13)
C6 C7 C8 C9 0.1(12)
C7 C8 C9 C4 1.1(10)
C7 C8 C9 C10 -179.5(6)
C5 C4 C9 C8 -0.6(9)
C3 C4 C9 C8 176.5(6)
C5 C4 C9 C10 180.0(6)
C3 C4 C9 C10 -2.9(9)
O1 C1 C10 C11 1.3(10)
C2 C1 C10 C11 -178.0(6)
O1 C1 C10 C9 179.1(6)
C2 C1 C10 C9 -0.2(10)
C8 C9 C10 C11 -0.2(9)
C4 C9 C10 C11 179.2(6)
C8 C9 C10 C1 -178.0(6)
C4 C9 C10 C1 1.4(9)
C12 N1 C11 C10 -178.6(6)
C1 C10 C11 N1 -2.4(10)
C9 C10 C11 N1 179.8(6)
C11 N1 C12 C17 59.6(9)
C11 N1 C12 C13 -120.0(7)
C17 C12 C13 C14 0.4(10)
N1 C12 C13 C14 -179.9(6)
C17 C12 C13 C18 179.9(7)
N1 C12 C13 C18 -0.5(10)
C12 C13 C14 C15 -2.1(10)
C18 C13 C14 C15 178.4(7)
C13 C14 C15 C16 2.1(10)
C13 C14 C15 C19 -176.6(7)
C14 C15 C16 C17 -0.3(9)
C19 C15 C16 C17 178.4(6)
C14 C15 C16 N2 -178.7(6)
C19 C15 C16 N2 -0.1(9)
C21 N2 C16 C15 106.9(7)
C21 N2 C16 C17 -71.6(8)
C13 C12 C17 C16 1.2(9)
N1 C12 C17 C16 -178.5(6)
C13 C12 C17 C20 -175.8(6)
N1 C12 C17 C20 4.5(10)
C15 C16 C17 C12 -1.2(9)
N2 C16 C17 C12 177.2(5)
C15 C16 C17 C20 175.8(6)
N2 C16 C17 C20 -5.7(9)
C16 N2 C21 C22 170.2(6)
N2 C21 C22 C23 -9.5(10)
N2 C21 C22 C31 176.3(6)
C21 C22 C23 O2 5.6(11)
C31 C22 C23 O2 179.7(7)
C21 C22 C23 C24 -175.9(6)
C31 C22 C23 C24 -1.8(10)
O2 C23 C24 C25 -179.9(8)
C22 C23 C24 C25 1.6(12)
C23 C24 C25 C26 -0.8(14)
C24 C25 C26 C27 -179.7(8)
C24 C25 C26 C31 0.1(13)
C25 C26 C27 C28 -179.2(8)
C31 C26 C27 C28 0.9(12)
C26 C27 C28 C29 -0.5(14)
C27 C28 C29 C30 -0.6(13)
C28 C29 C30 C31 1.3(13)
C29 C30 C31 C26 -0.9(11)
C29 C30 C31 C22 179.4(7)
C25 C26 C31 C30 179.9(7)
C27 C26 C31 C30 -0.2(10)
C25 C26 C31 C22 -0.3(10)
C27 C26 C31 C22 179.5(6)
C21 C22 C31 C30 -5.0(10)
C23 C22 C31 C30 -179.0(7)
C21 C22 C31 C26 175.2(6)
C23 C22 C31 C26 1.2(9)
C333 N111 C222 C111 -57.3(19)
C555 N111 C222 C111 63.7(17)
C222 N111 C333 C444 -66.2(18)
C555 N111 C333 C444 170.3(15)
C333 N111 C555 C666 -78(3)
C222 N111 C555 C666 152(2)
